data_7232058
loop_
_publ_author_name
'Wenholz, Daniel S.'
'Bhadbhade, Mohan'
'Kandemir, Hakan'
'Ho, Junming'
'Kumar, Naresh'
'Black, David StC.'

_publ_section_title
;
 Substituent effects in solid-state assembly of activated benzotriazoles
;
_journal_issue 5
_journal_name_full CrystEngComm
_journal_page_first 835
_journal_paper_doi 10.1039/C8CE01757C
_journal_volume 21
_journal_year 2019
_chemical_formula_moiety 'C10 H11 N3 O4'
_chemical_formula_sum 'C10 H11 N3 O4'
_chemical_formula_weight 237.22
_space_group_crystal_system monoclinic
_space_group_IT_number 14
_space_group_name_Hall '-P 2ybc'
_space_group_name_H-M_alt 'P 1 21/c 1'
_symmetry_space_group_name_Hall '-P 2ybc'
_symmetry_space_group_name_H-M 'P 1 21/c 1'
_atom_sites_solution_hydrogens geom
_audit_creation_date 2018-07-18
_audit_creation_method
;
Olex2 1.2
(compiled 2018.05.29 svn.r3508 for OlexSys, GUI svn.r5506)
;
_audit_update_record
;
2018-07-20 deposited with the CCDC.
2018-12-20 downloaded from the CCDC.
;
_cell_angle_alpha 90
_cell_angle_beta 106.837(13)
_cell_angle_gamma 90
_cell_formula_units_Z 4
_cell_length_a 13.073(6)
_cell_length_b 4.901(2)
_cell_length_c 16.934(8)
_cell_measurement_reflns_used 1377
_cell_measurement_temperature 150.0
_cell_measurement_theta_max 25.290
_cell_measurement_theta_min 2.568
_cell_volume 1038.5(8)
_computing_cell_refinement 'SAINT v8.37A (Bruker, 2015)'
_computing_data_reduction 'SAINT v8.37A (Bruker, 2015)'
_computing_molecular_graphics 'Olex2 (Dolomanov et al., 2009)'
_computing_publication_material 'Olex2 (Dolomanov et al., 2009)'
_computing_structure_refinement 'ShelXL (Sheldrick, 2015)'
_computing_structure_solution 'SHELXT 2014/5 (Sheldrick, 2014)'
_diffrn_ambient_temperature 150.0
_diffrn_measured_fraction_theta_full 1.000
_diffrn_measured_fraction_theta_max 0.999
_diffrn_measurement_device_type 'Bruker APEX-II CCD'
_diffrn_measurement_method '\f and \w scans'
_diffrn_radiation_type MoK\a
_diffrn_radiation_wavelength 0.71073
_diffrn_reflns_av_R_equivalents 0.1455
_diffrn_reflns_av_unetI/netI 0.1610
_diffrn_reflns_Laue_measured_fraction_full 1.000
_diffrn_reflns_Laue_measured_fraction_max 0.999
_diffrn_reflns_limit_h_max 15
_diffrn_reflns_limit_h_min -16
_diffrn_reflns_limit_k_max 6
_diffrn_reflns_limit_k_min -6
_diffrn_reflns_limit_l_max 21
_diffrn_reflns_limit_l_min -21
_diffrn_reflns_number 9996
_diffrn_reflns_point_group_measured_fraction_full 1.000
_diffrn_reflns_point_group_measured_fraction_max 0.999
_diffrn_reflns_theta_full 25.242
_diffrn_reflns_theta_max 27.479
_diffrn_reflns_theta_min 1.627
_diffrn_standards_number 0
_exptl_absorpt_coefficient_mu 0.120
_exptl_absorpt_correction_T_max 0.7456
_exptl_absorpt_correction_T_min 0.3846
_exptl_absorpt_correction_type multi-scan
_exptl_absorpt_process_details
'SADABS-2016/2 (Bruker,2016/2) was used for absorption correction. wR2(int) was 0.1564 before and 0.0944 after correction. The Ratio of minimum to maximum transmission is 0.5158. The \l/2 correction factor is Not present.'
_exptl_crystal_colour colourless
_exptl_crystal_colour_primary colourless
_exptl_crystal_density_diffrn 1.517
_exptl_crystal_description plate
_exptl_crystal_F_000 496
_exptl_crystal_size_max 0.345
_exptl_crystal_size_mid 0.082
_exptl_crystal_size_min 0.065
_refine_diff_density_max 0.373
_refine_diff_density_min -0.314
_refine_diff_density_rms 0.075
_refine_ls_extinction_method none
_refine_ls_goodness_of_fit_ref 1.043
_refine_ls_hydrogen_treatment constr
_refine_ls_matrix_type full
_refine_ls_number_parameters 157
_refine_ls_number_reflns 2383
_refine_ls_number_restraints 0
_refine_ls_restrained_S_all 1.043
_refine_ls_R_factor_all 0.1490
_refine_ls_R_factor_gt 0.0880
_refine_ls_shift/su_max 0.000
_refine_ls_shift/su_mean 0.000
_refine_ls_structure_factor_coef Fsqd
_refine_ls_weighting_details 'w=1/[\s^2^(Fo^2^)+(0.0254P)^2^+0.7284P] where P=(Fo^2^+2Fc^2^)/3'
_refine_ls_weighting_scheme calc
_refine_ls_wR_factor_gt 0.1681
_refine_ls_wR_factor_ref 0.1914
_reflns_Friedel_coverage 0.000
_reflns_number_gt 1422
_reflns_number_total 2383
_reflns_threshold_expression 'I > 2\s(I)'
_cod_data_source_file c8ce01757c2.cif
_cod_data_source_block daniel_ome_13march18_0m_a
_cod_depositor_comments 'Adding full bibliography for 7232053--7232059.cif.'
_cod_database_code 7232058
_shelx_shelxl_version_number 2016/6
_shelx_space_group_comment
;
The symmetry employed for this shelxl refinement is uniquely defined
by the following loop, which should always be used as a source of
symmetry information in preference to the above space-group names.
They are only intended as comments.
;
_shelx_estimated_absorpt_t_max 0.992
_shelx_estimated_absorpt_t_min 0.960
_olex2_refinement_description
;
1. Fixed Uiso
 At 1.2 times of:
  All C(H) groups
 At 1.5 times of:
  All C(H,H,H) groups
2.a Aromatic/amide H refined with riding coordinates:
 C4(H4), C2(H2)
2.b Idealised Me refined as rotating group:
 C8(H8A,H8B,H8C), C7(H7A,H7B,H7C), C10(H10A,H10B,H10C)
;
_olex2_submission_special_instructions 'No special instructions were received'

loop_
_space_group_symop_operation_xyz
'x, y, z'
'-x, y+1/2, -z+1/2'
'-x, -y, -z'
'x, -y-1/2, z-1/2'

loop_
_atom_site_label
_atom_site_type_symbol
_atom_site_fract_x
_atom_site_fract_y
_atom_site_fract_z
_atom_site_U_iso_or_equiv
_atom_site_adp_type
_atom_site_occupancy
_atom_site_site_symmetry_order
_atom_site_calc_flag
_atom_site_refinement_flags_posn
O1 O 0.93264(18) 1.0560(5) 0.57028(14) 0.0270(6) Uani 1 1 d .
O3 O 0.55973(19) 0.4831(5) 0.69456(16) 0.0321(7) Uani 1 1 d .
O4 O 0.53513(18) 0.2302(5) 0.57917(15) 0.0268(6) Uani 1 1 d .
O2 O 0.83067(19) 1.2647(5) 0.81101(15) 0.0285(6) Uani 1 1 d .
N1 N 0.6613(2) 0.5566(6) 0.60867(17) 0.0222(7) Uani 1 1 d .
N2 N 0.6893(2) 0.4849(6) 0.53717(18) 0.0257(7) Uani 1 1 d .
N3 N 0.7673(2) 0.6414(6) 0.53317(17) 0.0250(7) Uani 1 1 d .
C8 C 0.7643(3) 1.2252(8) 0.8643(2) 0.0329(10) Uani 1 1 d .
H8A H 0.689431 1.257406 0.833257 0.049 Uiso 1 1 calc GR
H8B H 0.785534 1.353484 0.910561 0.049 Uiso 1 1 calc GR
H8C H 0.772508 1.037894 0.885394 0.049 Uiso 1 1 calc GR
C4 C 0.7331(3) 0.9064(7) 0.7229(2) 0.0220(8) Uani 1 1 d .
H4 H 0.687090 0.869658 0.755979 0.026 Uiso 1 1 calc R
C7 C 1.0141(3) 1.2632(7) 0.5916(2) 0.0298(9) Uani 1 1 d .
H7A H 1.052208 1.269144 0.549597 0.045 Uiso 1 1 calc GR
H7B H 1.064634 1.220644 0.645380 0.045 Uiso 1 1 calc GR
H7C H 0.980930 1.440881 0.594375 0.045 Uiso 1 1 calc GR
C6 C 0.7933(3) 0.8147(7) 0.6005(2) 0.0213(8) Uani 1 1 d .
C3 C 0.8112(3) 1.1027(7) 0.7422(2) 0.0221(8) Uani 1 1 d .
C2 C 0.8815(3) 1.1605(7) 0.6941(2) 0.0221(8) Uani 1 1 d .
H2 H 0.934634 1.297663 0.711330 0.026 Uiso 1 1 calc R
C9 C 0.5805(3) 0.4205(7) 0.6324(2) 0.0240(8) Uani 1 1 d .
C10 C 0.4529(3) 0.0760(8) 0.6018(2) 0.0315(9) Uani 1 1 d .
H10A H 0.423856 -0.063678 0.559942 0.047 Uiso 1 1 calc GR
H10B H 0.395539 0.199548 0.605466 0.047 Uiso 1 1 calc GR
H10C H 0.484022 -0.011905 0.655434 0.047 Uiso 1 1 calc GR
C5 C 0.7275(2) 0.7649(7) 0.6496(2) 0.0213(8) Uani 1 1 d .
C1 C 0.8722(3) 1.0166(7) 0.6221(2) 0.0211(8) Uani 1 1 d .

loop_
_atom_site_aniso_label
_atom_site_aniso_U_11
_atom_site_aniso_U_22
_atom_site_aniso_U_33
_atom_site_aniso_U_23
_atom_site_aniso_U_13
_atom_site_aniso_U_12
O1 0.0274(13) 0.0288(15) 0.0242(13) -0.0036(11) 0.0068(11) -0.0033(11)
O3 0.0330(14) 0.0317(16) 0.0323(15) 0.0012(13) 0.0108(12) -0.0045(12)
O4 0.0239(12) 0.0265(15) 0.0270(14) -0.0015(11) 0.0025(10) -0.0042(11)
O2 0.0334(14) 0.0321(15) 0.0192(13) -0.0062(11) 0.0063(11) -0.0061(11)
N1 0.0234(15) 0.0219(16) 0.0185(15) 0.0002(13) 0.0014(12) -0.0014(12)
N2 0.0278(16) 0.0265(18) 0.0214(16) -0.0010(13) 0.0048(12) 0.0020(13)
N3 0.0269(16) 0.0269(17) 0.0196(16) -0.0011(13) 0.0042(13) 0.0052(13)
C8 0.037(2) 0.042(3) 0.0209(19) -0.0073(18) 0.0109(17) -0.0007(18)
C4 0.0250(17) 0.0215(19) 0.0193(17) 0.0013(15) 0.0061(14) 0.0057(15)
C7 0.0266(19) 0.028(2) 0.034(2) 0.0000(18) 0.0078(17) -0.0077(16)
C6 0.0237(17) 0.021(2) 0.0178(17) 0.0012(15) 0.0040(14) 0.0050(15)
C3 0.0251(17) 0.021(2) 0.0186(18) 0.0018(15) 0.0031(14) 0.0062(15)
C2 0.0239(18) 0.0189(19) 0.0195(18) 0.0025(15) 0.0002(14) 0.0005(14)
C9 0.0232(18) 0.025(2) 0.0218(19) 0.0044(16) 0.0036(15) 0.0071(15)
C10 0.0215(18) 0.031(2) 0.039(2) 0.0062(18) 0.0036(16) -0.0068(16)
C5 0.0204(17) 0.0190(19) 0.0228(18) 0.0056(15) 0.0033(15) 0.0044(14)
C1 0.0200(16) 0.023(2) 0.0201(18) 0.0096(15) 0.0062(14) 0.0082(15)

loop_
_atom_type_symbol
_atom_type_description
_atom_type_scat_dispersion_real
_atom_type_scat_dispersion_imag
_atom_type_scat_source
C C 0.0033 0.0016 'International Tables Vol C Tables 4.2.6.8 and 6.1.1.4'
H H 0.0000 0.0000 'International Tables Vol C Tables 4.2.6.8 and 6.1.1.4'
N N 0.0061 0.0033 'International Tables Vol C Tables 4.2.6.8 and 6.1.1.4'
O O 0.0106 0.0060 'International Tables Vol C Tables 4.2.6.8 and 6.1.1.4'

loop_
_geom_angle_atom_site_label_1
_geom_angle_atom_site_label_2
_geom_angle_atom_site_label_3
_geom_angle
C1 O1 C7 117.8(3)
C9 O4 C10 114.2(3)
C3 O2 C8 117.3(3)
C9 N1 N2 122.2(3)
C5 N1 N2 109.5(3)
C5 N1 C9 128.2(3)
N3 N2 N1 107.6(3)
N2 N3 C6 109.3(3)
C3 C4 C5 113.7(3)
N3 C6 C1 129.5(3)
C5 C6 N3 110.0(3)
C5 C6 C1 120.6(3)
O2 C3 C4 123.4(3)
O2 C3 C2 112.3(3)
C4 C3 C2 124.3(3)
C1 C2 C3 119.8(3)
O3 C9 O4 127.7(3)
O3 C9 N1 120.7(3)
O4 C9 N1 111.6(3)
N1 C5 C4 132.1(3)
C6 C5 N1 103.7(3)
C6 C5 C4 124.3(3)
O1 C1 C6 117.1(3)
O1 C1 C2 125.4(3)
C2 C1 C6 117.4(3)

loop_
_geom_bond_atom_site_label_1
_geom_bond_atom_site_label_2
_geom_bond_distance
O1 C7 1.440(4)
O1 C1 1.353(4)
O3 C9 1.200(4)
O4 C9 1.314(4)
O4 C10 1.453(4)
O2 C8 1.435(4)
O2 C3 1.371(4)
N1 N2 1.407(4)
N1 C9 1.403(5)
N1 C5 1.386(4)
N2 N3 1.294(4)
N3 C6 1.382(4)
C4 C3 1.372(5)
C4 C5 1.406(5)
C6 C5 1.381(5)
C6 C1 1.400(5)
C3 C2 1.422(5)
C2 C1 1.384(5)
